data_7038985
loop_
_publ_author_name
'Clavero, Pau'
'Grabulosa, Arnald'
'Rocamora, Merc\`e'
'Muller, Guillermo'
'Font-Bardia, Merc\`e'

_publ_section_title
;
 Ruthenium complexes of P-stereogenic phosphines with a heterocyclic
 substituent.
;
_journal_issue 20
_journal_name_full 'Dalton transactions (Cambridge, England : 2003)'
_journal_page_first 8513
_journal_page_last 8531
_journal_paper_doi 10.1039/c6dt00995f
_journal_volume 45
_journal_year 2016
_chemical_absolute_configuration rm
_chemical_formula_moiety 'C29 H29 Cl2 P Ru S'
_chemical_formula_sum 'C29 H29 Cl2 P Ru S'
_chemical_formula_weight 612.52
_chemical_name_systematic
; 
 ? 
;
_space_group_crystal_system monoclinic
_space_group_IT_number 4
_space_group_name_Hall 'P 2yb'
_space_group_name_H-M_alt 'P 1 21 1'
_symmetry_space_group_name_Hall 'P 2yb'
_symmetry_space_group_name_H-M 'P 1 21 1'
_atom_sites_solution_hydrogens geom
_audit_creation_method SHELXL-97
_audit_update_record
;
2016-02-02 deposited with the CCDC.
2016-04-12 downloaded from the CCDC.
;
_cell_angle_alpha 90
_cell_angle_beta 100.738(4)
_cell_angle_gamma 90
_cell_formula_units_Z 2
_cell_length_a 7.2995(7)
_cell_length_b 17.5838(17)
_cell_length_c 10.6219(11)
_cell_measurement_reflns_used 9948
_cell_measurement_temperature 302(2)
_cell_measurement_theta_max 32.79
_cell_measurement_theta_min 2.27
_cell_volume 1339.5(2)
_computing_cell_refinement 'Bruker SAINT'
_computing_data_collection 'Bruker APEX2'
_computing_data_reduction 'Bruker SAINT'
_computing_molecular_graphics 'Bruker SHELXTL'
_computing_publication_material 'Bruker SHELXTL'
_computing_structure_refinement 'SHELXL-2013 (Sheldrick 2013)'
_computing_structure_solution 'SHELXS-97 (Sheldrick 2008)'
_diffrn_ambient_temperature 302(2)
_diffrn_detector_area_resol_mean photon
_diffrn_measured_fraction_theta_full 0.999
_diffrn_measured_fraction_theta_max 0.999
_diffrn_measurement_device_type 'D8 Venture'
_diffrn_measurement_method '\f and \w scans'
_diffrn_radiation_type MoK\a
_diffrn_radiation_wavelength 0.71073
_diffrn_reflns_av_R_equivalents 0.0400
_diffrn_reflns_av_unetI/netI 0.0344
_diffrn_reflns_Laue_measured_fraction_full 0.999
_diffrn_reflns_Laue_measured_fraction_max 0.999
_diffrn_reflns_limit_h_max 8
_diffrn_reflns_limit_h_min -9
_diffrn_reflns_limit_k_max 21
_diffrn_reflns_limit_k_min -21
_diffrn_reflns_limit_l_max 13
_diffrn_reflns_limit_l_min -13
_diffrn_reflns_number 24325
_diffrn_reflns_point_group_measured_fraction_full 0.999
_diffrn_reflns_point_group_measured_fraction_max 0.999
_diffrn_reflns_theta_full 25.242
_diffrn_reflns_theta_max 26.372
_diffrn_reflns_theta_min 2.269
_diffrn_source microfocus
_exptl_absorpt_coefficient_mu 0.939
_exptl_absorpt_correction_T_max 0.7465
_exptl_absorpt_correction_T_min 0.6413
_exptl_absorpt_correction_type multi-scan
_exptl_absorpt_process_details sadabs
_exptl_crystal_colour yellow
_exptl_crystal_density_diffrn 1.519
_exptl_crystal_description plate
_exptl_crystal_F_000 624
_exptl_crystal_size_max 0.27
_exptl_crystal_size_mid 0.18
_exptl_crystal_size_min 0.02
_refine_diff_density_max 0.404
_refine_diff_density_min -0.274
_refine_diff_density_rms 0.054
_refine_ls_abs_structure_details
; 
 Flack x determined using 2166 quotients [(I+)-(I-)]/[(I+)+(I-)] 
 (Parsons and Flack (2004), Acta Cryst. A60, s61). 
;
_refine_ls_abs_structure_Flack -0.030(13)
_refine_ls_extinction_method none
_refine_ls_goodness_of_fit_ref 1.063
_refine_ls_hydrogen_treatment constr
_refine_ls_matrix_type full
_refine_ls_number_parameters 311
_refine_ls_number_reflns 5479
_refine_ls_number_restraints 120
_refine_ls_restrained_S_all 1.053
_refine_ls_R_factor_all 0.0349
_refine_ls_R_factor_gt 0.0266
_refine_ls_shift/su_max 0.001
_refine_ls_shift/su_mean 0.000
_refine_ls_structure_factor_coef Fsqd
_refine_ls_weighting_details
; 
 w=1/[\s^2^(Fo^2^)+(0.0289P)^2^+0.0025P] 
 where P=(Fo^2^+2Fc^2^)/3 
;
_refine_ls_weighting_scheme calc
_refine_ls_wR_factor_gt 0.0540
_refine_ls_wR_factor_ref 0.0583
_reflns_Friedel_coverage 0.934
_reflns_Friedel_fraction_full 0.999
_reflns_Friedel_fraction_max 0.999
_reflns_number_gt 4903
_reflns_number_total 5479
_reflns_threshold_expression 'I > 2\s(I)'
_cod_data_source_file c6dt00995f2.cif
_cod_data_source_block Ru10
_cod_depositor_comments 'Adding full bibliography for 7038981--7038985.cif.'
_cod_database_code 7038985
_shelx_space_group_comment
; 
The symmetry employed for this shelxl refinement is uniquely defined 
by the following loop, which should always be used as a source of 
symmetry information in preference to the above space-group names. 
They are only intended as comments. 
;

loop_
_space_group_symop_operation_xyz
'x, y, z'
'-x, y+1/2, -z'

loop_
_atom_site_label
_atom_site_type_symbol
_atom_site_fract_x
_atom_site_fract_y
_atom_site_fract_z
_atom_site_U_iso_or_equiv
_atom_site_adp_type
_atom_site_occupancy
_atom_site_site_symmetry_order
_atom_site_calc_flag
_atom_site_refinement_flags_posn
_atom_site_refinement_flags_adp
Ru1 Ru 0.52990(4) 0.74955(2) 0.30517(3) 0.03851(10) Uani 1 1 d . U
Cl1 Cl 0.37962(18) 0.69338(7) 0.46493(12) 0.0570(3) Uani 1 1 d . U
P1 P 0.58060(14) 0.85385(6) 0.44463(10) 0.0379(2) Uani 1 1 d . U
S1 S 0.75972(16) 1.00349(6) 0.64058(10) 0.0458(3) Uani 1 1 d . U
C1 C 0.6009(5) 0.7548(3) 0.1109(3) 0.0463(9) Uani 1 1 d . U
C2 C 0.5123(7) 0.6834(3) 0.1245(5) 0.0540(11) Uani 1 1 d . U
H2 H 0.3891 0.6737 0.0721 0.065 Uiso 1 1 calc R U
Cl2 Cl 0.23888(15) 0.81372(7) 0.22106(12) 0.0540(3) Uani 1 1 d . U
C4 C 0.7338(7) 0.6544(3) 0.3211(5) 0.0538(11) Uani 1 1 d . U
C3 C 0.5768(8) 0.6351(3) 0.2249(5) 0.0569(12) Uani 1 1 d . U
H3 H 0.4971 0.5928 0.2413 0.068 Uiso 1 1 calc R U
C5 C 0.8255(6) 0.7233(3) 0.3064(5) 0.0491(11) Uani 1 1 d . U
H5 H 0.9204 0.7419 0.3774 0.059 Uiso 1 1 calc R U
C6 C 0.7602(6) 0.7723(2) 0.2026(4) 0.0464(11) Uani 1 1 d . U
H6 H 0.8110 0.8239 0.2045 0.056 Uiso 1 1 calc R U
C7 C 0.5241(8) 0.8058(3) -0.0005(5) 0.0631(13) Uani 1 1 d . U
H7 H 0.3907 0.8115 -0.0001 0.076 Uiso 1 1 calc R U
C8 C 0.6040(10) 0.8850(4) 0.0078(5) 0.0858(19) Uani 1 1 d . U
H8A H 0.7354 0.8825 0.0081 0.129 Uiso 1 1 calc R U
H8B H 0.5834 0.9089 0.0853 0.129 Uiso 1 1 calc R U
H8C H 0.5440 0.9142 -0.0647 0.129 Uiso 1 1 calc R U
C9 C 0.5382(11) 0.7676(4) -0.1257(5) 0.098(2) Uani 1 1 d . U
H9A H 0.4663 0.7956 -0.1954 0.147 Uiso 1 1 calc R U
H9B H 0.4911 0.7166 -0.1258 0.147 Uiso 1 1 calc R U
H9C H 0.6663 0.7663 -0.1355 0.147 Uiso 1 1 calc R U
C10 C 0.7991(9) 0.6015(3) 0.4294(6) 0.0781(17) Uani 1 1 d . U
H10A H 0.8261 0.5528 0.3964 0.117 Uiso 1 1 calc R U
H10B H 0.7036 0.5960 0.4798 0.117 Uiso 1 1 calc R U
H10C H 0.9099 0.6216 0.4820 0.117 Uiso 1 1 calc R U
C11 C 0.6556(6) 0.9375(2) 0.3674(4) 0.0432(10) Uani 1 1 d . U
C12 C 0.5336(7) 0.9945(3) 0.3188(5) 0.0625(14) Uani 1 1 d . U
H12 H 0.4093 0.9922 0.3275 0.075 Uiso 1 1 calc R U
C13 C 0.5982(11) 1.0558(3) 0.2561(6) 0.090(2) Uani 1 1 d . U
H13 H 0.5177 1.0956 0.2262 0.108 Uiso 1 1 calc R U
C14 C 0.7779(11) 1.0579(4) 0.2385(6) 0.093(2) Uani 1 1 d . U
H14 H 0.8181 1.0983 0.1939 0.112 Uiso 1 1 calc R U
C15 C 0.8997(9) 1.0016(4) 0.2855(5) 0.0743(16) Uani 1 1 d . U
H15 H 1.0228 1.0037 0.2740 0.089 Uiso 1 1 calc R U
C16 C 0.8392(7) 0.9416(3) 0.3503(4) 0.0531(11) Uani 1 1 d . U
H16 H 0.9225 0.9034 0.3831 0.064 Uiso 1 1 calc R U
C17 C 0.8253(6) 0.9081(2) 0.6677(4) 0.0422(9) Uani 1 1 d . U
C18 C 0.7628(6) 0.8459(2) 0.5887(4) 0.0427(9) Uani 1 1 d . U
C19 C 0.8332(7) 0.7750(3) 0.6269(5) 0.0582(13) Uani 1 1 d . U
H19 H 0.7931 0.7328 0.5765 0.070 Uiso 1 1 calc R U
C20 C 0.9635(8) 0.7658(3) 0.7399(5) 0.0744(16) Uani 1 1 d . U
H20 H 1.0119 0.7178 0.7628 0.089 Uiso 1 1 calc R U
C21 C 1.0199(7) 0.8260(3) 0.8163(5) 0.0698(15) Uani 1 1 d . U
H21 H 1.1039 0.8187 0.8926 0.084 Uiso 1 1 calc R U
C22 C 0.9537(6) 0.8993(3) 0.7823(4) 0.0492(11) Uani 1 1 d . U
C23 C 0.9946(6) 0.9694(3) 0.8519(4) 0.0503(11) Uani 1 1 d . U
C24 C 1.1099(7) 0.9844(4) 0.9690(5) 0.0655(14) Uani 1 1 d . U
H24 H 1.1758 0.9450 1.0152 0.079 Uiso 1 1 calc R U
C25 C 1.1268(8) 1.0571(4) 1.0164(5) 0.0716(16) Uani 1 1 d . U
H25 H 1.2029 1.0663 1.0954 0.086 Uiso 1 1 calc R U
C26 C 1.0331(8) 1.1164(3) 0.9492(5) 0.0609(13) Uani 1 1 d . U
H26 H 1.0484 1.1654 0.9827 0.073 Uiso 1 1 calc R U
C27 C 0.9169(7) 1.1047(3) 0.8328(4) 0.0509(11) Uani 1 1 d . U
H27 H 0.8529 1.1448 0.7874 0.061 Uiso 1 1 calc R U
C29 C 0.3809(6) 0.8838(3) 0.5119(5) 0.0549(12) Uani 1 1 d . U
H29A H 0.2821 0.8994 0.4440 0.082 Uiso 1 1 calc R U
H29B H 0.4161 0.9257 0.5693 0.082 Uiso 1 1 calc R U
H29C H 0.3391 0.8422 0.5578 0.082 Uiso 1 1 calc R U
C28 C 0.8988(6) 1.0312(3) 0.7859(4) 0.0450(10) Uani 1 1 d . U

loop_
_atom_site_aniso_label
_atom_site_aniso_U_11
_atom_site_aniso_U_22
_atom_site_aniso_U_33
_atom_site_aniso_U_23
_atom_site_aniso_U_13
_atom_site_aniso_U_12
Ru1 0.03362(15) 0.03536(16) 0.04803(17) 0.00053(17) 0.01144(12) -0.00078(17)
Cl1 0.0643(7) 0.0471(6) 0.0664(7) 0.0069(5) 0.0296(6) -0.0041(6)
P1 0.0342(5) 0.0348(5) 0.0441(6) 0.0025(4) 0.0059(4) 0.0026(4)
S1 0.0465(6) 0.0415(6) 0.0442(6) 0.0011(5) -0.0048(5) 0.0041(5)
C1 0.045(2) 0.053(2) 0.0437(19) -0.009(2) 0.0154(16) -0.006(3)
C2 0.050(3) 0.056(3) 0.059(3) -0.021(2) 0.018(2) -0.008(2)
Cl2 0.0380(6) 0.0605(7) 0.0618(7) 0.0040(6) 0.0050(5) 0.0062(5)
C4 0.051(3) 0.046(2) 0.071(3) 0.005(2) 0.026(2) 0.015(2)
C3 0.059(3) 0.040(3) 0.080(3) -0.013(2) 0.033(3) -0.002(2)
C5 0.039(2) 0.057(3) 0.054(3) -0.006(2) 0.0145(19) 0.0063(19)
C6 0.042(2) 0.046(3) 0.056(3) -0.0051(19) 0.021(2) -0.0044(18)
C7 0.058(3) 0.082(4) 0.050(3) 0.003(2) 0.010(2) -0.002(3)
C8 0.122(6) 0.077(4) 0.057(3) 0.015(3) 0.012(3) 0.001(4)
C9 0.130(6) 0.110(6) 0.054(3) -0.008(3) 0.018(3) -0.011(5)
C10 0.090(4) 0.055(3) 0.095(4) 0.017(3) 0.031(3) 0.028(3)
C11 0.049(2) 0.038(2) 0.039(2) 0.0007(18) -0.0025(19) -0.0033(19)
C12 0.064(3) 0.042(3) 0.073(3) 0.011(2) -0.009(3) -0.001(2)
C13 0.103(5) 0.047(3) 0.106(5) 0.030(3) -0.018(4) -0.008(3)
C14 0.102(5) 0.072(4) 0.094(5) 0.030(4) -0.013(4) -0.045(4)
C15 0.067(4) 0.085(4) 0.066(3) 0.011(3) 0.001(3) -0.032(3)
C16 0.048(3) 0.055(3) 0.053(3) 0.005(2) 0.002(2) -0.009(2)
C17 0.037(2) 0.049(2) 0.040(2) 0.0057(18) 0.0056(17) 0.0064(19)
C18 0.041(2) 0.043(2) 0.044(2) 0.0073(19) 0.0082(18) 0.0082(19)
C19 0.065(3) 0.050(3) 0.057(3) 0.006(2) 0.004(2) 0.018(2)
C20 0.083(4) 0.056(4) 0.075(3) 0.009(3) -0.010(3) 0.033(3)
C21 0.064(3) 0.073(4) 0.062(3) 0.011(3) -0.015(3) 0.024(3)
C22 0.043(2) 0.058(3) 0.044(2) 0.008(2) 0.0003(19) 0.010(2)
C23 0.043(2) 0.063(3) 0.043(2) 0.006(2) 0.004(2) -0.002(2)
C24 0.056(3) 0.081(4) 0.052(3) 0.011(3) -0.008(2) -0.003(3)
C25 0.066(4) 0.096(4) 0.046(3) -0.002(3) -0.009(2) -0.024(3)
C26 0.062(3) 0.068(3) 0.053(3) -0.010(2) 0.013(2) -0.021(3)
C27 0.045(3) 0.058(3) 0.049(3) 0.001(2) 0.009(2) -0.009(2)
C29 0.043(3) 0.052(3) 0.070(3) -0.010(2) 0.013(2) 0.004(2)
C28 0.036(2) 0.056(3) 0.043(2) 0.001(2) 0.0083(18) -0.006(2)

loop_
_atom_type_symbol
_atom_type_description
_atom_type_scat_dispersion_real
_atom_type_scat_dispersion_imag
_atom_type_scat_source
C C 0.0033 0.0016 'International Tables Vol C Tables 4.2.6.8 and 6.1.1.4'
H H 0.0000 0.0000 'International Tables Vol C Tables 4.2.6.8 and 6.1.1.4'
P P 0.1023 0.0942 'International Tables Vol C Tables 4.2.6.8 and 6.1.1.4'
S S 0.1246 0.1234 'International Tables Vol C Tables 4.2.6.8 and 6.1.1.4'
Cl Cl 0.1484 0.1585 'International Tables Vol C Tables 4.2.6.8 and 6.1.1.4'
Ru Ru -1.2594 0.8363 'International Tables Vol C Tables 4.2.6.8 and 6.1.1.4'

loop_
_geom_angle_atom_site_label_1
_geom_angle_atom_site_label_2
_geom_angle_atom_site_label_3
_geom_angle
C6 Ru1 C5 37.33(17)
C6 Ru1 C1 37.01(16)
C5 Ru1 C1 67.47(16)
C6 Ru1 C4 67.19(17)
C5 Ru1 C4 37.00(17)
C1 Ru1 C4 80.39(19)
C6 Ru1 C2 66.14(17)
C5 Ru1 C2 78.16(18)
C1 Ru1 C2 37.56(18)
C4 Ru1 C2 66.60(19)
C6 Ru1 C3 77.86(17)
C5 Ru1 C3 66.08(18)
C1 Ru1 C3 66.7(2)
C4 Ru1 C3 37.3(2)
C2 Ru1 C3 35.89(19)
C6 Ru1 P1 97.21(12)
C5 Ru1 P1 96.96(12)
C1 Ru1 P1 121.19(15)
C4 Ru1 P1 121.05(15)
C2 Ru1 P1 158.51(14)
C3 Ru1 P1 158.10(16)
C6 Ru1 Cl1 156.38(13)
C5 Ru1 Cl1 119.06(13)
C1 Ru1 Cl1 153.01(14)
C4 Ru1 Cl1 91.41(12)
C2 Ru1 Cl1 115.72(13)
C3 Ru1 Cl1 91.25(13)
P1 Ru1 Cl1 85.08(4)
C6 Ru1 Cl2 115.48(13)
C5 Ru1 Cl2 152.79(13)
C1 Ru1 Cl2 88.76(12)
C4 Ru1 Cl2 154.96(15)
C2 Ru1 Cl2 91.14(14)
C3 Ru1 Cl2 117.65(16)
P1 Ru1 Cl2 83.86(4)
Cl1 Ru1 Cl2 88.14(4)
C29 P1 C11 105.9(2)
C29 P1 C18 101.8(2)
C11 P1 C18 101.86(19)
C29 P1 Ru1 115.58(17)
C11 P1 Ru1 111.95(14)
C18 P1 Ru1 118.13(14)
C28 S1 C17 91.5(2)
C6 C1 C2 116.9(4)
C6 C1 C7 123.6(5)
C2 C1 C7 119.5(4)
C6 C1 Ru1 70.8(2)
C2 C1 Ru1 71.5(2)
C7 C1 Ru1 129.6(3)
C3 C2 C1 121.5(5)
C3 C2 Ru1 72.4(3)
C1 C2 Ru1 71.0(2)
C5 C4 C3 117.5(4)
C5 C4 C10 122.2(5)
C3 C4 C10 120.2(5)
C5 C4 Ru1 70.7(3)
C3 C4 Ru1 71.8(3)
C10 C4 Ru1 130.0(3)
C2 C3 C4 121.4(4)
C2 C3 Ru1 71.7(3)
C4 C3 Ru1 70.9(3)
C4 C5 C6 120.9(4)
C4 C5 Ru1 72.3(3)
C6 C5 Ru1 71.3(2)
C1 C6 C5 121.6(4)
C1 C6 Ru1 72.2(2)
C5 C6 Ru1 71.4(2)
C8 C7 C1 114.9(5)
C8 C7 C9 112.0(5)
C1 C7 C9 110.5(5)
C12 C11 C16 119.1(4)
C12 C11 P1 122.1(4)
C16 C11 P1 118.7(3)
C11 C12 C13 119.3(5)
C14 C13 C12 120.5(6)
C13 C14 C15 120.7(5)
C14 C15 C16 119.5(6)
C15 C16 C11 120.9(5)
C22 C17 C18 121.7(4)
C22 C17 S1 111.5(3)
C18 C17 S1 126.8(3)
C19 C18 C17 117.8(4)
C19 C18 P1 119.1(4)
C17 C18 P1 122.9(3)
C18 C19 C20 121.0(5)
C21 C20 C19 120.5(5)
C20 C21 C22 121.0(4)
C17 C22 C21 117.9(5)
C17 C22 C23 113.2(4)
C21 C22 C23 128.8(4)
C24 C23 C28 117.4(5)
C24 C23 C22 130.9(5)
C28 C23 C22 111.7(4)
C25 C24 C23 120.3(5)
C24 C25 C26 121.0(5)
C25 C26 C27 121.1(5)
C26 C27 C28 117.7(5)
C27 C28 C23 122.5(4)
C27 C28 S1 125.4(4)
C23 C28 S1 112.1(3)

loop_
_geom_bond_atom_site_label_1
_geom_bond_atom_site_label_2
_geom_bond_distance
Ru1 C6 2.204(4)
Ru1 C5 2.205(4)
Ru1 C1 2.221(4)
Ru1 C4 2.224(5)
Ru1 C2 2.228(4)
Ru1 C3 2.236(4)
Ru1 P1 2.3432(11)
Ru1 Cl1 2.3983(11)
Ru1 Cl2 2.4242(11)
P1 C29 1.816(4)
P1 C11 1.818(4)
P1 C18 1.836(4)
S1 C28 1.752(5)
S1 C17 1.754(4)
C1 C6 1.405(6)
C1 C2 1.432(7)
C1 C7 1.508(8)
C2 C3 1.376(7)
C4 C5 1.405(7)
C4 C3 1.427(8)
C4 C10 1.488(7)
C5 C6 1.411(6)
C7 C8 1.506(8)
C7 C9 1.511(8)
C11 C12 1.376(7)
C11 C16 1.387(6)
C12 C13 1.394(8)
C13 C14 1.360(10)
C14 C15 1.362(10)
C15 C16 1.377(7)
C17 C22 1.400(6)
C17 C18 1.402(6)
C18 C19 1.379(6)
C19 C20 1.395(7)
C20 C21 1.351(8)
C21 C22 1.400(7)
C22 C23 1.439(7)
C23 C24 1.391(7)
C23 C28 1.407(7)
C24 C25 1.370(9)
C25 C26 1.373(8)
C26 C27 1.378(7)
C27 C28 1.382(7)
